data_2101787
loop_
_publ_author_name
'Marsh, R. E.'

_publ_section_title
;
 The perils of <i>Cc</i> revisited
;
_journal_issue 2
_journal_name_full 'Acta Crystallographica Section B'
_journal_page_first 317
_journal_page_last 322
_journal_paper_doi 10.1107/S010876819601381X
_journal_volume 53
_journal_year 1997
_chemical_formula_moiety 'C28 H26 O4 Cl4'
_chemical_formula_sum 'C28 H26 Cl4 O4'
_space_group_IT_number 15
_symmetry_cell_setting monoclinic
_symmetry_space_group_name_Hall '-C 2yc'
_symmetry_space_group_name_H-M 'C 1 2/c 1'
_audit_creation_method CSD-QUEST3D-V5
_cell_angle_alpha 90
_cell_angle_beta 109.040(10)
_cell_angle_gamma 90
_cell_formula_units_Z 4
_cell_length_a 27.429(5)
_cell_length_b 7.664(3)
_cell_length_c 13.183(4)
_cell_volume 2619.7(14)
_cod_data_source_file an0533.cif
_cod_data_source_block CSD_CIF_MIF_SEMJUP01
_cod_depositor_comments
;

  Added moiety chemical formula from Marsh (1997) paper. The summary
  chemical formula is calculated from moiety formula using 'AdHocParser'
  (svn://www.crystallography.net/cod-tools/trunk/Formulae/AdHocParser.yp,
  revision 1441.)

  Removing 29 atoms which were symmetric equivalents of the atoms from
  the asymmetric unit.

  Andrius Merkys
  2013-11-06
;
_cod_original_sg_symbol_H-M 'C 2/c'
_cod_database_code 2101787

loop_
_symmetry_equiv_pos_as_xyz
x,y,z
-x,y,1/2-z
1/2+x,1/2+y,z
1/2-x,1/2+y,1/2-z
-x,-y,-z
x,-y,-1/2+z
-1/2-x,-1/2-y,-z
-1/2+x,-1/2-y,-1/2+z

loop_
_atom_site_label
_atom_site_fract_x
_atom_site_fract_y
_atom_site_fract_z
_atom_site_type_symbol
Cl1 .0620 .3874 .5269 Cl
Cl2 .1570 .2302 .5234 Cl
C1 .1042 .3505 .455 C
C2 .0944 .414 .355 C
C3 .1332 .386 .298 C
C4 .1800 .472 .326 C
C5 .2136 .460 .266 C
C6 .1987 .354 .176 C
C7 .1536 .258 .148 C
C8 .1204 .275 .208 C
O1 .2270 .334 .107 O
C9 .2722 .438 .127 C
O2 .0750 .189 .187 O
C10 .0551 .096 .090 C
C11 .0460 .514 .299 C
C12 .0464 .696 .296 C
C13 .0952 .799 .339 C
C14 .0 .783 .25 C
C15 .0 .424 .25 C
H1 .190 .559 .392 H
H2 .249 .520 .302 H
H3 .144 .180 .084 H
H4 .266 .558 .132 H
H5 .294 .410 .080 H
H6 .296 .410 .205 H
H7 .054 .175 .030 H
H8 .076 -.014 .086 H
H9 .016 .062 .082 H
H10 .088 .929 .351 H
H11 .124 .744 .398 H
H12 .112 .790 .282 H
H13 .0 .925 .25 H
H14 .0 .302 .25 H

loop_
_atom_type_symbol
C
H
Cl
O
